data_7246274
loop_
_publ_author_name
'Wei, Wen-Juan'
'Gao, Hong-Qiang'
'Fang, Ming'
'Tang, Yun-Zhi'
'Wei, Yen'

_publ_section_title
;
 Revealing the order--disorder type phase transition mechanism in two new
 supramolecular clathrates
;
_journal_issue 9
_journal_name_full CrystEngComm
_journal_page_first 1333
_journal_page_last 1338
_journal_paper_doi 10.1039/D2CE01419J
_journal_volume 25
_journal_year 2023
_chemical_formula_moiety 'Cl O4, C12 H24 O6, C7 H14 N O'
_chemical_formula_sum 'C19 H38 Cl N O11'
_chemical_formula_weight 491.95
_space_group_crystal_system orthorhombic
_space_group_IT_number 61
_space_group_name_Hall '-P 2ac 2ab'
_space_group_name_H-M_alt 'P b c a'
_atom_sites_solution_hydrogens geom
_atom_sites_solution_primary dual
_audit_creation_date 2022-07-23
_audit_creation_method
;
Olex2 1.5
(compiled 2022.04.07 svn.rca3783a0 for OlexSys, GUI svn.r6498)
;
_audit_update_record
;
2022-08-28 deposited with the CCDC.	2023-02-03 downloaded from the CCDC.
;
_cell_angle_alpha 90
_cell_angle_beta 90
_cell_angle_gamma 90
_cell_formula_units_Z 8
_cell_length_a 17.1801(4)
_cell_length_b 15.4816(5)
_cell_length_c 17.8001(5)
_cell_measurement_reflns_used 20893
_cell_measurement_temperature 200.04(10)
_cell_measurement_theta_max 29.0520
_cell_measurement_theta_min 2.1130
_cell_volume 4734.4(2)
_computing_cell_refinement 'CrysAlisPro 1.171.41.123a (Rigaku OD, 2022)'
_computing_data_collection 'CrysAlisPro 1.171.41.123a (Rigaku OD, 2022)'
_computing_data_reduction 'CrysAlisPro 1.171.41.123a (Rigaku OD, 2022)'
_computing_molecular_graphics 'Olex2 1.5 (Dolomanov et al., 2009)'
_computing_publication_material 'Olex2 1.5 (Dolomanov et al., 2009)'
_computing_structure_refinement 'SHELXL 2018/3 (Sheldrick, 2015)'
_computing_structure_solution 'SHELXT 2018/2 (Sheldrick, 2018)'
_diffrn_ambient_environment N~2~
_diffrn_ambient_temperature 200.04(10)
_diffrn_detector 'Hybrid Pixel Array Detector'
_diffrn_detector_area_resol_mean 10.0000
_diffrn_detector_type HyPix
_diffrn_measured_fraction_theta_full 0.999
_diffrn_measured_fraction_theta_max 0.812
_diffrn_measurement_details
;
List of Runs (angles in degrees, time in seconds):

  # Type    Start    End  Width  t~exp~   \w     \q     \k     \f   Frames
#--------------------------------------------------------------------------
  1  \w    -34.00  64.00   0.50    0.72    --  -11.30  57.00 -75.00  196
  2  \w    -11.00  33.00   0.50    0.72    --  -11.30 -99.00 -30.00   88
  3  \w    -10.00  30.00   0.50    0.72    --  -11.30 -99.00   0.00   80
  4  \w     -8.00  18.00   0.50    0.72    --  -11.30 -99.00  30.00   52
  5  \w    -11.00  22.00   0.50    0.72    --  -11.30 -99.00  90.00   66
  6  \w    -58.50   8.00   0.50    0.72    --  -11.30 -57.00 142.00  133
;
_diffrn_measurement_device 'four-circle diffractometer'
_diffrn_measurement_device_type 'ROD, Synergy Custom DW system, HyPix'
_diffrn_measurement_method '\w scans'
_diffrn_orient_matrix_type 'CrysAlisPro convention (1999,Acta A55,543-557)'
_diffrn_orient_matrix_UB_11 -0.0233388000
_diffrn_orient_matrix_UB_12 0.0374644000
_diffrn_orient_matrix_UB_13 -0.0044970000
_diffrn_orient_matrix_UB_21 -0.0155651000
_diffrn_orient_matrix_UB_22 -0.0173467000
_diffrn_orient_matrix_UB_23 -0.0336796000
_diffrn_orient_matrix_UB_31 -0.0303044000
_diffrn_orient_matrix_UB_32 -0.0199395000
_diffrn_orient_matrix_UB_33 0.0207444000
_diffrn_radiation_monochromator mirror
_diffrn_radiation_probe x-ray
_diffrn_radiation_type 'Mo K\a'
_diffrn_radiation_wavelength 0.71073
_diffrn_reflns_av_R_equivalents 0.0317
_diffrn_reflns_av_unetI/netI 0.0235
_diffrn_reflns_Laue_measured_fraction_full 0.999
_diffrn_reflns_Laue_measured_fraction_max 0.812
_diffrn_reflns_limit_h_max 23
_diffrn_reflns_limit_h_min -16
_diffrn_reflns_limit_k_max 21
_diffrn_reflns_limit_k_min -11
_diffrn_reflns_limit_l_max 21
_diffrn_reflns_limit_l_min -19
_diffrn_reflns_number 33597
_diffrn_reflns_point_group_measured_fraction_full 0.999
_diffrn_reflns_point_group_measured_fraction_max 0.812
_diffrn_reflns_theta_full 25.242
_diffrn_reflns_theta_max 29.408
_diffrn_reflns_theta_min 2.108
_diffrn_source 'Rotating-anode X-ray tube'
_diffrn_source_type 'Rigaku (Mo) X-ray Source'
_exptl_absorpt_coefficient_mu 0.219
_exptl_absorpt_correction_T_max 1.00000
_exptl_absorpt_correction_T_min 0.89195
_exptl_absorpt_correction_type multi-scan
_exptl_absorpt_process_details
;
CrysAlisPro 1.171.41.123a (Rigaku Oxford Diffraction, 2022)
Empirical absorption correction using spherical harmonics,
implemented in SCALE3 ABSPACK scaling algorithm.
;
_exptl_crystal_colour colourless
_exptl_crystal_colour_primary colourless
_exptl_crystal_density_diffrn 1.380
_exptl_crystal_description block
_exptl_crystal_F_000 2112
_refine_diff_density_max 0.321
_refine_diff_density_min -0.475
_refine_diff_density_rms 0.053
_refine_ls_extinction_method none
_refine_ls_goodness_of_fit_ref 1.049
_refine_ls_hydrogen_treatment constr
_refine_ls_matrix_type full
_refine_ls_number_parameters 290
_refine_ls_number_reflns 5318
_refine_ls_number_restraints 0
_refine_ls_restrained_S_all 1.049
_refine_ls_R_factor_all 0.0487
_refine_ls_R_factor_gt 0.0383
_refine_ls_shift/su_max 0.001
_refine_ls_shift/su_mean 0.000
_refine_ls_structure_factor_coef Fsqd
_refine_ls_weighting_details 'w=1/[\s^2^(Fo^2^)+(0.0440P)^2^+1.8318P] where P=(Fo^2^+2Fc^2^)/3'
_refine_ls_weighting_scheme calc
_refine_ls_wR_factor_gt 0.0933
_refine_ls_wR_factor_ref 0.0986
_reflns_Friedel_coverage 0.000
_reflns_number_gt 4333
_reflns_number_total 5318
_reflns_threshold_expression 'I > 2\s(I)'
_cod_data_source_file d2ce01419j2.cif
_cod_data_source_block wwj-210815-11-200k_auto
_cod_depositor_comments 'Adding full bibliography for 7246270--7246275.cif.'
_cod_database_code 7246274
_shelx_shelxl_version_number 2018/3
_shelx_space_group_comment
;
The symmetry employed for this shelxl refinement is uniquely defined
by the following loop, which should always be used as a source of
symmetry information in preference to the above space-group names.
They are only intended as comments.
;
_olex2_refinement_description
;
1. Fixed Uiso
 At 1.2 times of:
  All C(H) groups, All C(H,H) groups, All N(H,H) groups
 At 1.5 times of:
  All O(H) groups
2.a Ternary CH refined with riding coordinates:
 C00C(H00z), C00H(H1), C00L(H4)
2.b Secondary CH2 refined with riding coordinates:
 N009(H00y,H), C00F(H00,Ha), C00G(H00a,H00b), C00I(H2,Hb), C00J(H3,Hc),
 C00K(H00c,H00d), C00M(H00e,H00f), C00N(H00g,H00h), C00O(H00i,H00j), C00P(H00k,
 H00l), C00Q(H00m,H00n), C00R(H00o,H00p), C00S(H00q,H00r), C00T(H00s,H00t),
 C00U(H5,Hd), C00V(H00u,H00v), C00W(H00w,H00x)
2.c Idealised tetrahedral OH refined as rotating group:
 O008(H008)
;
_olex2_submission_special_instructions 'No special instructions were received'
_oxdiff_exptl_absorpt_empirical_details
;
Empirical correction (ABSPACK) includes:
- Absorption correction using spherical harmonics
- Frame scaling
;
_oxdiff_exptl_absorpt_empirical_full_max 1.165
_oxdiff_exptl_absorpt_empirical_full_min 0.839

loop_
_space_group_symop_operation_xyz
'x, y, z'
'-x+1/2, -y, z+1/2'
'-x, y+1/2, -z+1/2'
'x+1/2, -y+1/2, -z'
'-x, -y, -z'
'x-1/2, y, -z-1/2'
'x, -y-1/2, z-1/2'
'-x-1/2, y-1/2, z'

loop_
_atom_site_label
_atom_site_type_symbol
_atom_site_fract_x
_atom_site_fract_y
_atom_site_fract_z
_atom_site_U_iso_or_equiv
_atom_site_adp_type
_atom_site_occupancy
_atom_site_site_symmetry_order
_atom_site_calc_flag
_atom_site_refinement_flags_posn
_atom_site_refinement_flags_adp
_atom_site_refinement_flags_occupancy
_atom_site_disorder_assembly
_atom_site_disorder_group
Cl01 Cl 0.49445(2) -0.06080(2) 0.26930(2) 0.03059(10) Uani 1 1 d . . . . .
O002 O 0.39207(6) 0.21668(6) 0.40877(6) 0.0287(2) Uani 1 1 d . . . . .
O003 O 0.13262(5) 0.13115(6) 0.33495(5) 0.0268(2) Uani 1 1 d . . . . .
O004 O 0.28264(5) 0.18406(7) 0.28920(6) 0.0294(2) Uani 1 1 d . . . . .
O005 O 0.18249(5) 0.20654(7) 0.59850(6) 0.0286(2) Uani 1 1 d . . . . .
O006 O 0.07469(6) 0.16595(7) 0.48154(6) 0.0322(2) Uani 1 1 d . . . . .
O007 O 0.32632(6) 0.15293(8) 0.54460(6) 0.0322(2) Uani 1 1 d . . . . .
O008 O 0.24661(7) 0.52565(7) 0.40699(7) 0.0402(3) Uani 1 1 d . . . . .
H008 H 0.274215 0.568703 0.396264 0.060 Uiso 1 1 calc R U . . .
N009 N 0.23817(7) 0.28486(8) 0.45902(6) 0.0250(3) Uani 1 1 d . . . . .
H00Y H 0.212148 0.243998 0.485847 0.030 Uiso 1 1 calc R U . . .
H H 0.278859 0.259687 0.434685 0.030 Uiso 1 1 calc R U . . .
O00A O 0.50723(9) -0.00037(9) 0.32824(8) 0.0599(4) Uani 1 1 d . . . . .
O00B O 0.47695(10) -0.14387(9) 0.29864(9) 0.0653(4) Uani 1 1 d . . . . .
C00C C 0.18494(8) 0.33063(9) 0.40498(8) 0.0257(3) Uani 1 1 d . . . . .
H00Z H 0.152445 0.288346 0.376339 0.031 Uiso 1 1 calc R U . . .
O00D O 0.43163(9) -0.03076(10) 0.22408(10) 0.0723(5) Uani 1 1 d . . . . .
O00E O 0.56152(10) -0.06657(11) 0.22431(10) 0.0797(5) Uani 1 1 d . . . . .
C00F C 0.13485(8) 0.38382(10) 0.45851(9) 0.0296(3) Uani 1 1 d . . . . .
H00 H 0.089082 0.350176 0.475403 0.036 Uiso 1 1 calc R U . . .
HA H 0.116501 0.437353 0.433775 0.036 Uiso 1 1 calc R U . . .
C00G C 0.05204(8) 0.14367(10) 0.35102(8) 0.0292(3) Uani 1 1 d . . . . .
H00A H 0.019899 0.111200 0.314505 0.035 Uiso 1 1 calc R U . . .
H00B H 0.038741 0.205702 0.346817 0.035 Uiso 1 1 calc R U . . .
C00H C 0.28899(9) 0.44823(9) 0.39134(9) 0.0317(3) Uani 1 1 d . . . . .
H1 H 0.332767 0.462566 0.356483 0.038 Uiso 1 1 calc R U . . .
C00I C 0.18857(9) 0.40522(10) 0.52538(8) 0.0303(3) Uani 1 1 d . . . . .
H2 H 0.197400 0.468276 0.529032 0.036 Uiso 1 1 calc R U . . .
HB H 0.165573 0.384593 0.573112 0.036 Uiso 1 1 calc R U . . .
C00J C 0.23524(9) 0.38351(10) 0.35234(8) 0.0305(3) Uani 1 1 d . . . . .
H3 H 0.200900 0.415392 0.317329 0.037 Uiso 1 1 calc R U . . .
HC H 0.267480 0.343574 0.322026 0.037 Uiso 1 1 calc R U . . .
C00K C 0.23383(9) 0.13134(10) 0.24430(8) 0.0316(3) Uani 1 1 d . . . . .
H00C H 0.243206 0.069720 0.256102 0.038 Uiso 1 1 calc R U . . .
H00D H 0.245699 0.140734 0.190491 0.038 Uiso 1 1 calc R U . . .
C00L C 0.26504(8) 0.35769(10) 0.50855(8) 0.0281(3) Uani 1 1 d . . . . .
H4 H 0.289305 0.335230 0.555724 0.034 Uiso 1 1 calc R U . . .
C00M C 0.15046(9) 0.15367(11) 0.25963(8) 0.0319(3) Uani 1 1 d . . . . .
H00E H 0.141998 0.216287 0.251863 0.038 Uiso 1 1 calc R U . . .
H00F H 0.116067 0.121684 0.224743 0.038 Uiso 1 1 calc R U . . .
C00N C 0.03577(8) 0.11251(10) 0.42880(9) 0.0311(3) Uani 1 1 d . . . . .
H00G H -0.020973 0.113861 0.438402 0.037 Uiso 1 1 calc R U . . .
H00H H 0.053880 0.052124 0.434272 0.037 Uiso 1 1 calc R U . . .
C00O C 0.41070(8) 0.21737(11) 0.33044(9) 0.0332(3) Uani 1 1 d . . . . .
H00I H 0.466063 0.201104 0.324242 0.040 Uiso 1 1 calc R U . . .
H00J H 0.404394 0.276909 0.311080 0.040 Uiso 1 1 calc R U . . .
C00P C 0.06121(9) 0.13858(11) 0.55647(9) 0.0328(3) Uani 1 1 d . . . . .
H00K H 0.082756 0.079933 0.564122 0.039 Uiso 1 1 calc R U . . .
H00L H 0.004593 0.136721 0.566707 0.039 Uiso 1 1 calc R U . . .
C00Q C 0.09999(8) 0.20119(10) 0.60846(8) 0.0314(3) Uani 1 1 d . . . . .
H00M H 0.077137 0.259181 0.600541 0.038 Uiso 1 1 calc R U . . .
H00N H 0.088933 0.183876 0.660930 0.038 Uiso 1 1 calc R U . . .
C00R C 0.40755(8) 0.15151(11) 0.52888(9) 0.0343(4) Uani 1 1 d . . . . .
H00O H 0.432697 0.103268 0.556152 0.041 Uiso 1 1 calc R U . . .
H00P H 0.431922 0.206257 0.545386 0.041 Uiso 1 1 calc R U . . .
C00S C 0.41783(8) 0.14020(10) 0.44639(9) 0.0312(3) Uani 1 1 d . . . . .
H00Q H 0.473350 0.129449 0.434792 0.037 Uiso 1 1 calc R U . . .
H00R H 0.387232 0.089891 0.428892 0.037 Uiso 1 1 calc R U . . .
C00T C 0.30900(9) 0.15042(12) 0.62213(9) 0.0371(4) Uani 1 1 d . . . . .
H00S H 0.323616 0.205773 0.646148 0.045 Uiso 1 1 calc R U . . .
H00T H 0.338482 0.103320 0.646736 0.045 Uiso 1 1 calc R U . . .
C00U C 0.32299(8) 0.41053(11) 0.46323(9) 0.0335(3) Uani 1 1 d . . . . .
H5 H 0.367875 0.373374 0.450092 0.040 Uiso 1 1 calc R U . . .
HD H 0.342611 0.458343 0.494938 0.040 Uiso 1 1 calc R U . . .
C00V C 0.36164(8) 0.15758(11) 0.28408(9) 0.0337(3) Uani 1 1 d . . . . .
H00U H 0.378932 0.159189 0.231040 0.040 Uiso 1 1 calc R U . . .
H00V H 0.367160 0.097633 0.302701 0.040 Uiso 1 1 calc R U . . .
C00W C 0.22320(9) 0.13515(12) 0.63013(9) 0.0379(4) Uani 1 1 d . . . . .
H00W H 0.208383 0.081265 0.603825 0.045 Uiso 1 1 calc R U . . .
H00X H 0.209507 0.128950 0.683887 0.045 Uiso 1 1 calc R U . . .

loop_
_atom_site_aniso_label
_atom_site_aniso_U_11
_atom_site_aniso_U_22
_atom_site_aniso_U_33
_atom_site_aniso_U_23
_atom_site_aniso_U_13
_atom_site_aniso_U_12
Cl01 0.03377(19) 0.02474(19) 0.0333(2) -0.00086(14) 0.00896(14) -0.00089(14)
O002 0.0290(5) 0.0262(5) 0.0307(5) -0.0012(4) 0.0017(4) 0.0022(4)
O003 0.0256(5) 0.0293(5) 0.0254(5) 0.0033(4) -0.0043(4) 0.0014(4)
O004 0.0268(5) 0.0283(6) 0.0332(6) -0.0052(4) -0.0010(4) 0.0018(4)
O005 0.0267(5) 0.0304(6) 0.0287(5) 0.0045(4) 0.0020(4) -0.0007(4)
O006 0.0352(5) 0.0331(6) 0.0284(5) 0.0009(5) 0.0005(4) -0.0095(4)
O007 0.0245(5) 0.0452(7) 0.0268(5) 0.0037(5) -0.0026(4) 0.0039(4)
O008 0.0464(6) 0.0189(5) 0.0554(7) 0.0037(5) 0.0207(5) 0.0030(5)
N009 0.0263(6) 0.0204(6) 0.0284(6) 0.0040(5) 0.0028(4) 0.0013(4)
O00A 0.0839(10) 0.0449(8) 0.0509(8) -0.0176(6) -0.0087(7) -0.0026(7)
O00B 0.1009(12) 0.0352(8) 0.0598(9) 0.0103(7) 0.0198(8) -0.0179(7)
C00C 0.0269(7) 0.0216(7) 0.0286(7) -0.0008(6) -0.0052(5) -0.0007(5)
O00D 0.0725(10) 0.0535(9) 0.0909(12) -0.0178(8) -0.0379(8) 0.0166(8)
O00E 0.0746(10) 0.0606(10) 0.1038(13) 0.0056(9) 0.0639(10) 0.0050(8)
C00F 0.0233(7) 0.0288(8) 0.0368(8) 0.0021(6) 0.0029(5) 0.0007(6)
C00G 0.0236(7) 0.0282(8) 0.0359(8) -0.0026(6) -0.0077(5) 0.0017(5)
C00H 0.0326(7) 0.0212(7) 0.0412(9) 0.0021(6) 0.0173(6) 0.0004(6)
C00I 0.0349(8) 0.0297(8) 0.0263(7) -0.0009(6) 0.0069(6) -0.0003(6)
C00J 0.0420(8) 0.0260(8) 0.0236(7) 0.0021(6) 0.0045(6) 0.0056(6)
C00K 0.0400(8) 0.0330(8) 0.0218(7) -0.0018(6) -0.0008(6) -0.0029(6)
C00L 0.0302(7) 0.0290(8) 0.0251(7) 0.0002(6) -0.0050(5) 0.0004(6)
C00M 0.0364(8) 0.0358(9) 0.0235(7) 0.0045(6) -0.0079(6) -0.0035(6)
C00N 0.0251(7) 0.0290(8) 0.0393(8) -0.0026(7) -0.0010(6) -0.0046(6)
C00O 0.0264(7) 0.0401(9) 0.0332(8) 0.0020(7) 0.0058(6) -0.0006(6)
C00P 0.0291(7) 0.0375(9) 0.0318(8) 0.0041(7) 0.0055(6) -0.0054(6)
C00Q 0.0295(7) 0.0351(9) 0.0295(8) 0.0006(6) 0.0085(6) -0.0009(6)
C00R 0.0230(7) 0.0415(9) 0.0382(9) 0.0042(7) -0.0054(6) 0.0021(6)
C00S 0.0253(7) 0.0278(8) 0.0405(9) 0.0020(7) 0.0010(6) 0.0042(6)
C00T 0.0349(8) 0.0496(10) 0.0268(8) 0.0057(7) -0.0055(6) 0.0049(7)
C00U 0.0218(7) 0.0304(8) 0.0485(9) -0.0058(7) 0.0002(6) -0.0024(6)
C00V 0.0299(7) 0.0412(9) 0.0299(8) -0.0046(7) 0.0028(6) 0.0065(6)
C00W 0.0394(8) 0.0438(10) 0.0305(8) 0.0140(7) 0.0021(6) 0.0036(7)

loop_
_atom_type_symbol
_atom_type_description
_atom_type_scat_dispersion_real
_atom_type_scat_dispersion_imag
_atom_type_scat_source
C C 0.0033 0.0016 'International Tables Vol C Tables 4.2.6.8 and 6.1.1.4'
H H 0.0000 0.0000 'International Tables Vol C Tables 4.2.6.8 and 6.1.1.4'
Cl Cl 0.1484 0.1585 'International Tables Vol C Tables 4.2.6.8 and 6.1.1.4'
N N 0.0061 0.0033 'International Tables Vol C Tables 4.2.6.8 and 6.1.1.4'
O O 0.0106 0.0060 'International Tables Vol C Tables 4.2.6.8 and 6.1.1.4'

loop_
_geom_angle_atom_site_label_1
_geom_angle_atom_site_label_2
_geom_angle_atom_site_label_3
_geom_angle
_geom_angle_site_symmetry_1
_geom_angle_site_symmetry_3
_geom_angle_publ_flag
O00A Cl01 O00D 108.59(9) . . ?
O00B Cl01 O00A 110.92(9) . . ?
O00B Cl01 O00D 110.07(11) . . ?
O00E Cl01 O00A 109.58(10) . . ?
O00E Cl01 O00B 108.99(10) . . ?
O00E Cl01 O00D 108.65(11) . . ?
C00O O002 C00S 113.16(11) . . ?
C00M O003 C00G 111.45(11) . . ?
C00K O004 C00V 111.27(11) . . ?
C00W O005 C00Q 113.12(11) . . ?
C00P O006 C00N 111.77(11) . . ?
C00T O007 C00R 113.47(11) . . ?
C00H O008 H008 109.5 . . ?
H00Y N009 H 109.2 . . ?
C00C N009 H00Y 111.4 . . ?
C00C N009 H 111.4 . . ?
C00L N009 H00Y 111.4 . . ?
C00L N009 H 111.4 . . ?
C00L N009 C00C 102.02(10) . . ?
N009 C00C H00Z 110.9 . . ?
N009 C00C C00F 101.41(11) . . ?
N009 C00C C00J 107.65(11) . . ?
C00F C00C H00Z 110.9 . . ?
C00J C00C H00Z 110.9 . . ?
C00J C00C C00F 114.61(12) . . ?
C00C C00F H00 110.7 . . ?
C00C C00F HA 110.7 . . ?
C00C C00F C00I 105.11(11) . . ?
H00 C00F HA 108.8 . . ?
C00I C00F H00 110.7 . . ?
C00I C00F HA 110.7 . . ?
O003 C00G H00A 109.9 . . ?
O003 C00G H00B 109.9 . . ?
O003 C00G C00N 108.89(11) . . ?
H00A C00G H00B 108.3 . . ?
C00N C00G H00A 109.9 . . ?
C00N C00G H00B 109.9 . . ?
O008 C00H H1 108.5 . . ?
O008 C00H C00J 109.29(13) . . ?
O008 C00H C00U 110.67(13) . . ?
C00J C00H H1 108.5 . . ?
C00U C00H H1 108.5 . . ?
C00U C00H C00J 111.22(12) . . ?
C00F C00I H2 110.8 . . ?
C00F C00I HB 110.8 . . ?
H2 C00I HB 108.8 . . ?
C00L C00I C00F 104.98(11) . . ?
C00L C00I H2 110.8 . . ?
C00L C00I HB 110.8 . . ?
C00C C00J C00H 114.69(12) . . ?
C00C C00J H3 108.6 . . ?
C00C C00J HC 108.6 . . ?
C00H C00J H3 108.6 . . ?
C00H C00J HC 108.6 . . ?
H3 C00J HC 107.6 . . ?
O004 C00K H00C 109.8 . . ?
O004 C00K H00D 109.8 . . ?
O004 C00K C00M 109.27(12) . . ?
H00C C00K H00D 108.3 . . ?
C00M C00K H00C 109.8 . . ?
C00M C00K H00D 109.8 . . ?
N009 C00L C00I 102.19(11) . . ?
N009 C00L H4 111.1 . . ?
N009 C00L C00U 107.06(11) . . ?
C00I C00L H4 111.1 . . ?
C00U C00L C00I 113.96(13) . . ?
C00U C00L H4 111.1 . . ?
O003 C00M C00K 108.78(12) . . ?
O003 C00M H00E 109.9 . . ?
O003 C00M H00F 109.9 . . ?
C00K C00M H00E 109.9 . . ?
C00K C00M H00F 109.9 . . ?
H00E C00M H00F 108.3 . . ?
O006 C00N C00G 109.69(12) . . ?
O006 C00N H00G 109.7 . . ?
O006 C00N H00H 109.7 . . ?
C00G C00N H00G 109.7 . . ?
C00G C00N H00H 109.7 . . ?
H00G C00N H00H 108.2 . . ?
O002 C00O H00I 108.8 . . ?
O002 C00O H00J 108.8 . . ?
O002 C00O C00V 113.95(12) . . ?
H00I C00O H00J 107.7 . . ?
C00V C00O H00I 108.8 . . ?
C00V C00O H00J 108.8 . . ?
O006 C00P H00K 110.0 . . ?
O006 C00P H00L 110.0 . . ?
O006 C00P C00Q 108.38(12) . . ?
H00K C00P H00L 108.4 . . ?
C00Q C00P H00K 110.0 . . ?
C00Q C00P H00L 110.0 . . ?
O005 C00Q C00P 113.69(12) . . ?
O005 C00Q H00M 108.8 . . ?
O005 C00Q H00N 108.8 . . ?
C00P C00Q H00M 108.8 . . ?
C00P C00Q H00N 108.8 . . ?
H00M C00Q H00N 107.7 . . ?
O007 C00R H00O 110.1 . . ?
O007 C00R H00P 110.1 . . ?
O007 C00R C00S 108.18(12) . . ?
H00O C00R H00P 108.4 . . ?
C00S C00R H00O 110.1 . . ?
C00S C00R H00P 110.1 . . ?
O002 C00S C00R 109.13(12) . . ?
O002 C00S H00Q 109.9 . . ?
O002 C00S H00R 109.9 . . ?
C00R C00S H00Q 109.9 . . ?
C00R C00S H00R 109.9 . . ?
H00Q C00S H00R 108.3 . . ?
O007 C00T H00S 110.2 . . ?
O007 C00T H00T 110.2 . . ?
O007 C00T C00W 107.71(12) . . ?
H00S C00T H00T 108.5 . . ?
C00W C00T H00S 110.2 . . ?
C00W C00T H00T 110.2 . . ?
C00H C00U H5 108.8 . . ?
C00H C00U HD 108.8 . . ?
C00L C00U C00H 113.63(12) . . ?
C00L C00U H5 108.8 . . ?
C00L C00U HD 108.8 . . ?
H5 C00U HD 107.7 . . ?
O004 C00V C00O 108.88(12) . . ?
O004 C00V H00U 109.9 . . ?
O004 C00V H00V 109.9 . . ?
C00O C00V H00U 109.9 . . ?
C00O C00V H00V 109.9 . . ?
H00U C00V H00V 108.3 . . ?
O005 C00W C00T 108.84(13) . . ?
O005 C00W H00W 109.9 . . ?
O005 C00W H00X 109.9 . . ?
C00T C00W H00W 109.9 . . ?
C00T C00W H00X 109.9 . . ?
H00W C00W H00X 108.3 . . ?

loop_
_geom_bond_atom_site_label_1
_geom_bond_atom_site_label_2
_geom_bond_distance
_geom_bond_site_symmetry_2
_geom_bond_publ_flag
Cl01 O00A 1.4228(13) . ?
Cl01 O00B 1.4202(13) . ?
Cl01 O00D 1.4243(14) . ?
Cl01 O00E 1.4061(13) . ?
O002 C00O 1.4305(18) . ?
O002 C00S 1.4304(18) . ?
O003 C00G 1.4269(17) . ?
O003 C00M 1.4188(17) . ?
O004 C00K 1.4170(17) . ?
O004 C00V 1.4208(17) . ?
O005 C00Q 1.4308(17) . ?
O005 C00W 1.4240(18) . ?
O006 C00N 1.4188(17) . ?
O006 C00P 1.4185(18) . ?
O007 C00R 1.4234(17) . ?
O007 C00T 1.4123(19) . ?
O008 H008 0.8400 . ?
O008 C00H 1.4298(17) . ?
N009 H00Y 0.9100 . ?
N009 H 0.9100 . ?
N009 C00C 1.5046(17) . ?
N009 C00L 1.5039(18) . ?
C00C H00Z 1.0000 . ?
C00C C00F 1.525(2) . ?
C00C C00J 1.515(2) . ?
C00F H00 0.9900 . ?
C00F HA 0.9900 . ?
C00F C00I 1.542(2) . ?
C00G H00A 0.9900 . ?
C00G H00B 0.9900 . ?
C00G C00N 1.493(2) . ?
C00H H1 1.0000 . ?
C00H C00J 1.529(2) . ?
C00H C00U 1.523(2) . ?
C00I H2 0.9900 . ?
C00I HB 0.9900 . ?
C00I C00L 1.535(2) . ?
C00J H3 0.9900 . ?
C00J HC 0.9900 . ?
C00K H00C 0.9900 . ?
C00K H00D 0.9900 . ?
C00K C00M 1.498(2) . ?
C00L H4 1.0000 . ?
C00L C00U 1.520(2) . ?
C00M H00E 0.9900 . ?
C00M H00F 0.9900 . ?
C00N H00G 0.9900 . ?
C00N H00H 0.9900 . ?
C00O H00I 0.9900 . ?
C00O H00J 0.9900 . ?
C00O C00V 1.500(2) . ?
C00P H00K 0.9900 . ?
C00P H00L 0.9900 . ?
C00P C00Q 1.497(2) . ?
C00Q H00M 0.9900 . ?
C00Q H00N 0.9900 . ?
C00R H00O 0.9900 . ?
C00R H00P 0.9900 . ?
C00R C00S 1.489(2) . ?
C00S H00Q 0.9900 . ?
C00S H00R 0.9900 . ?
C00T H00S 0.9900 . ?
C00T H00T 0.9900 . ?
C00T C00W 1.500(2) . ?
C00U H5 0.9900 . ?
C00U HD 0.9900 . ?
C00V H00U 0.9900 . ?
C00V H00V 0.9900 . ?
C00W H00W 0.9900 . ?
C00W H00X 0.9900 . ?

loop_
_geom_torsion_atom_site_label_1
_geom_torsion_atom_site_label_2
_geom_torsion_atom_site_label_3
_geom_torsion_atom_site_label_4
_geom_torsion
_geom_torsion_site_symmetry_1
_geom_torsion_site_symmetry_2
_geom_torsion_site_symmetry_3
_geom_torsion_site_symmetry_4
_geom_torsion_publ_flag
O002 C00O C00V O004 62.04(17) . . . . ?
O003 C00G C00N O006 66.55(15) . . . . ?
O004 C00K C00M O003 -65.56(16) . . . . ?
O006 C00P C00Q O005 -60.92(17) . . . . ?
O007 C00R C00S O002 68.69(16) . . . . ?
O007 C00T C00W O005 -63.49(18) . . . . ?
O008 C00H C00J C00C -83.58(15) . . . . ?
O008 C00H C00U C00L 81.46(15) . . . . ?
N009 C00C C00F C00I 31.43(14) . . . . ?
N009 C00C C00J C00H -56.71(15) . . . . ?
N009 C00L C00U C00H 59.81(15) . . . . ?
C00C N009 C00L C00I 45.92(13) . . . . ?
C00C N009 C00L C00U -74.14(13) . . . . ?
C00C C00F C00I C00L -3.66(15) . . . . ?
C00F C00C C00J C00H 55.26(17) . . . . ?
C00F C00I C00L N009 -25.56(14) . . . . ?
C00F C00I C00L C00U 89.55(15) . . . . ?
C00G O003 C00M C00K -174.76(12) . . . . ?
C00I C00L C00U C00H -52.41(17) . . . . ?
C00J C00C C00F C00I -84.20(14) . . . . ?
C00J C00H C00U C00L -40.22(17) . . . . ?
C00K O004 C00V C00O 178.06(12) . . . . ?
C00L N009 C00C C00F -48.20(12) . . . . ?
C00L N009 C00C C00J 72.47(13) . . . . ?
C00M O003 C00G C00N 175.62(12) . . . . ?
C00N O006 C00P C00Q -176.55(12) . . . . ?
C00O O002 C00S C00R 170.90(11) . . . . ?
C00P O006 C00N C00G -179.76(12) . . . . ?
C00Q O005 C00W C00T -175.54(13) . . . . ?
C00R O007 C00T C00W -169.33(14) . . . . ?
C00S O002 C00O C00V 73.47(15) . . . . ?
C00T O007 C00R C00S 171.09(13) . . . . ?
C00U C00H C00J C00C 38.90(17) . . . . ?
C00V O004 C00K C00M 172.26(13) . . . . ?
C00W O005 C00Q C00P -76.46(16) . . . . ?
